data_7110201
loop_
_publ_author_name
'Constance Bochot'
'Aurelie Gouron'
'Luigi Bubacco'
'Anne Milet'
'Christian Philouze'
'Marius Reglier'
'Guy Serratrice'
'Helene Jamet'
'Catherine Belle'

_publ_section_title
;
 Probing kojic acid binding to tyrosinase enzyme: insights from a model
 complex and QM/MM calculations
;
_journal_name_full Chem.Commun.
_journal_page_first 308
_journal_paper_doi 10.1039/c3cc47469k
_journal_volume 50
_journal_year 2014
_chemical_formula_moiety 'C39 H38 Cu2 N6 O5, 2(Cl O4), 2(C H4 O), H2 O'
_chemical_formula_sum 'C41 H48 Cl2 Cu2 N6 O16'
_chemical_formula_weight 1078.83
_chemical_name_systematic
;
?
;
_space_group_crystal_system triclinic
_space_group_IT_number 2
_space_group_name_Hall '-P 1'
_space_group_name_H-M_alt 'P -1'
_symmetry_space_group_name_Hall '-P 1'
_symmetry_space_group_name_H-M 'P -1'
_atom_sites_solution_hydrogens geom
_atom_sites_solution_primary direct
_atom_sites_solution_secondary difmap
_audit_creation_date 2012-03-13
_audit_creation_method
;
Olex2 1.1
(compiled Sep 28 2011 20:36:17, GUI svn.r3906)
;
_cell_angle_alpha 76.82(3)
_cell_angle_beta 75.42(3)
_cell_angle_gamma 85.76(3)
_cell_formula_units_Z 2
_cell_length_a 10.807(2)
_cell_length_b 11.252(2)
_cell_length_c 20.073(4)
_cell_measurement_reflns_used 118
_cell_measurement_temperature 200
_cell_measurement_theta_max 22.9
_cell_measurement_theta_min 2.0
_cell_volume 2299.7(9)
_computing_cell_refinement 'Bruker Enraf Nonius kappa CCD'
_computing_data_collection Collect
_computing_data_reduction EvalCCD
_computing_molecular_graphics
;
O. V. Dolomanov, L. J. Bourhis, R. J. Gildea, J. A. K. Howard and H. Puschmann,
OLEX2: a complete structure solution, refinement and analysis program.
J. Appl. Cryst. (2009). 42, 339-341.
;
_computing_publication_material
;
O. V. Dolomanov, L. J. Bourhis, R. J. Gildea, J. A. K. Howard and H. Puschmann,
OLEX2: a complete structure solution, refinement and analysis program.
J. Appl. Cryst. (2009). 42, 339-341.
;
_computing_structure_refinement
;
SHELXL, G.M. Sheldrick, Acta Cryst.
(2008). A64, 112-122
;
_computing_structure_solution SIR92
_diffrn_ambient_temperature 200
_diffrn_detector 'CCD area detector'
_diffrn_detector_type KappaCCD
_diffrn_measured_fraction_theta_full 0.967
_diffrn_measured_fraction_theta_max 0.932
_diffrn_measurement_device '\k-geometry diffractometer'
_diffrn_measurement_device_type 'Bruker-AXS-enraf-nonius KappaCCD'
_diffrn_measurement_method 'Phi and omega scans'
_diffrn_radiation_detector CCD
_diffrn_radiation_monochromator graphite
_diffrn_radiation_probe x-ray
_diffrn_radiation_type MoK\a
_diffrn_radiation_wavelength 0.71073
_diffrn_reflns_av_R_equivalents 0.0270
_diffrn_reflns_av_unetI/netI 0.0312
_diffrn_reflns_limit_h_max 14
_diffrn_reflns_limit_h_min -13
_diffrn_reflns_limit_k_max 14
_diffrn_reflns_limit_k_min -14
_diffrn_reflns_limit_l_max 26
_diffrn_reflns_limit_l_min -26
_diffrn_reflns_number 34170
_diffrn_reflns_reduction_process 'Lp corrections applied'
_diffrn_reflns_theta_full 25.00
_diffrn_reflns_theta_max 27.50
_diffrn_reflns_theta_min 1.07
_diffrn_source 'Enraf Nonius FR590'
_diffrn_source_target Mo
_diffrn_source_type 'fine-focus sealed tube'
_exptl_absorpt_coefficient_mu 1.118
_exptl_absorpt_correction_T_max 1
_exptl_absorpt_correction_T_min 0.786882
_exptl_absorpt_correction_type multi-scan
_exptl_absorpt_process_details
;
SADABS-2004/1 (Bruker,2004) was used for absorption correction.
R(int) was 0.0482 before and 0.0258 after correction.
The Ratio of minimum to maximum transmission is 0.7869.
The \l/2 correction factor is 0.0015.
;
_exptl_crystal_colour blue
_exptl_crystal_density_diffrn 1.558
_exptl_crystal_density_method 'not measured'
_exptl_crystal_description platelet
_exptl_crystal_F_000 1112
_exptl_crystal_size_max 0.4
_exptl_crystal_size_mid 0.3
_exptl_crystal_size_min 0.1
_refine_diff_density_max 1.984
_refine_diff_density_min -0.854
_refine_diff_density_rms 0.125
_refine_ls_extinction_method none
_refine_ls_goodness_of_fit_ref 1.149
_refine_ls_hydrogen_treatment constr
_refine_ls_matrix_type full
_refine_ls_number_parameters 633
_refine_ls_number_reflns 9811
_refine_ls_number_restraints 41
_refine_ls_restrained_S_all 1.152
_refine_ls_R_factor_all 0.0885
_refine_ls_R_factor_gt 0.0701
_refine_ls_shift/su_max 0.001
_refine_ls_shift/su_mean 0.000
_refine_ls_structure_factor_coef Fsqd
_refine_ls_weighting_details 'calc w=1/[\s^2^(Fo^2^)+(0.0544P)^2^+15.8383P] where P=(Fo^2^+2Fc^2^)/3'
_refine_ls_weighting_scheme calc
_refine_ls_wR_factor_gt 0.1806
_refine_ls_wR_factor_ref 0.1922
_reflns_number_gt 7899
_reflns_number_total 9811
_reflns_threshold_expression >2sigma(I)
_cod_data_source_file c3cc47469k.txt
_cod_data_source_block sad
_cod_original_cell_volume 2299.8(8)
_cod_database_code 7110201

loop_
_space_group_symop_id
_space_group_symop_operation_xyz
1 'x, y, z'
2 '-x, -y, -z'

loop_
_atom_site_label
_atom_site_type_symbol
_atom_site_fract_x
_atom_site_fract_y
_atom_site_fract_z
_atom_site_U_iso_or_equiv
_atom_site_adp_type
_atom_site_occupancy
_atom_site_symmetry_multiplicity
_atom_site_calc_flag
_atom_site_refinement_flags
_atom_site_disorder_assembly
_atom_site_disorder_group
Cu1 Cu 0.78384(6) 0.29303(5) 0.25191(3) 0.02016(16) Uani 1 1 d . . .
Cu2 Cu 0.73765(6) 0.57537(6) 0.22720(3) 0.02234(16) Uani 1 1 d . . .
Cl1 Cl 0.22812(14) 0.00005(13) 0.06886(7) 0.0326(3) Uani 1 1 d . . .
Cl2 Cl 0.79323(15) 0.78749(17) 0.63711(9) 0.0474(4) Uani 1 1 d . . .
O1 O 0.8337(3) 0.4315(3) 0.17348(18) 0.0238(8) Uani 1 1 d . . .
O2 O 0.6786(3) 0.4175(3) 0.29646(18) 0.0237(7) Uani 1 1 d . . .
O4 O 0.4065(4) 0.3403(4) 0.4458(2) 0.0310(9) Uani 1 1 d . . .
O5 O 0.2291(5) 0.5607(5) 0.5370(2) 0.0461(12) Uani 1 1 d . . .
H5 H 0.1916 0.6052 0.5082 0.069 Uiso 1 1 calc RD . .
O6 O 0.1836(7) -0.1148(7) 0.0623(3) 0.088(2) Uani 1 1 d . . .
O7 O 0.3532(5) 0.0113(6) 0.0259(3) 0.0651(16) Uani 1 1 d . . .
O8 O 0.1472(9) 0.0915(9) 0.0479(4) 0.131(4) Uani 1 1 d . . .
O9 O 0.2274(6) -0.0120(5) 0.1411(3) 0.0598(15) Uani 1 1 d . . .
O10 O 0.8422(11) 0.8596(9) 0.6741(6) 0.142(4) Uani 1 1 d . . .
O13 O 0.7042(6) 0.8666(5) 0.6066(3) 0.0630(15) Uani 1 1 d . . .
O11 O 0.7292(6) 0.6853(5) 0.6845(3) 0.0749(19) Uani 1 1 d . . .
O12 O 0.8867(8) 0.7483(8) 0.5832(4) 0.129(4) Uani 1 1 d . . .
O14 O 0.2173(9) 0.8793(6) 0.3588(5) 0.104(3) Uani 1 1 d DU . .
H14A H 0.2030 0.9540 0.3580 0.156 Uiso 1 1 calc R . .
O15 O 0.0708(7) 0.6970(6) 0.4606(4) 0.0728(17) Uani 1 1 d G . .
H15A H 0.0489 0.7440 0.4894 0.109 Uiso 1 1 d G . .
H15B H 0.1304 0.7307 0.4266 0.109 Uiso 1 1 d GD . .
O17 O 0.5274(12) 1.0128(10) 0.3859(6) 0.025(3) Uani 0.309(11) 1 d PDU A 1
H17 H 0.4564 1.0498 0.3923 0.037 Uiso 0.309(11) 1 calc PR A 1
N1 N 0.9104(4) 0.1880(4) 0.1988(2) 0.0226(9) Uani 1 1 d . . .
N2 N 0.8107(4) 0.7124(4) 0.1458(2) 0.0241(9) Uani 1 1 d . . .
N4 N 0.8187(4) 0.1754(4) 0.3366(2) 0.0244(9) Uani 1 1 d . . .
N3 N 0.6581(4) 0.2071(4) 0.2066(2) 0.0261(9) Uani 1 1 d . . .
N6 N 0.8929(4) 0.5976(4) 0.2584(2) 0.0258(9) Uani 1 1 d . . .
N5 N 0.5858(5) 0.6036(4) 0.1860(2) 0.0286(10) Uani 1 1 d . . .
C1 C 0.9532(5) 0.4542(5) 0.1340(3) 0.0220(10) Uani 1 1 d . . .
C2 C 0.9783(5) 0.5697(5) 0.0885(3) 0.0237(10) Uani 1 1 d . . .
C3 C 1.0990(5) 0.5950(5) 0.0450(3) 0.0268(11) Uani 1 1 d . . .
H3 H 1.1154 0.6746 0.0162 0.032 Uiso 1 1 calc R . .
C4 C 1.1966(5) 0.5080(5) 0.0420(3) 0.0292(12) Uani 1 1 d . . .
C5 C 1.1714(5) 0.3956(5) 0.0867(3) 0.0273(11) Uani 1 1 d . . .
H5A H 1.2373 0.3349 0.0858 0.033 Uiso 1 1 calc R . .
C6 C 1.0526(5) 0.3672(5) 0.1336(3) 0.0239(10) Uani 1 1 d . . .
C7 C 1.3245(6) 0.5342(6) -0.0103(4) 0.0402(15) Uani 1 1 d . . .
H7A H 1.3144 0.5398 -0.0581 0.060 Uiso 1 1 calc R . .
H7B H 1.3855 0.4683 0.0007 0.060 Uiso 1 1 calc R . .
H7C H 1.3564 0.6117 -0.0074 0.060 Uiso 1 1 calc R . .
C8 C 1.0384(5) 0.2434(5) 0.1831(3) 0.0260(11) Uani 1 1 d . . .
H8A H 1.1039 0.1872 0.1623 0.031 Uiso 1 1 calc R . .
H8B H 1.0561 0.2507 0.2280 0.031 Uiso 1 1 calc R . .
C9 C 0.8708(5) 0.6608(5) 0.0822(3) 0.0263(11) Uani 1 1 d . . .
H9A H 0.9032 0.7296 0.0422 0.032 Uiso 1 1 calc R . .
H9B H 0.8031 0.6215 0.0699 0.032 Uiso 1 1 calc R . .
C16 C 0.9074(6) 0.0644(5) 0.2454(3) 0.0299(12) Uani 1 1 d . . .
H16A H 0.9914 0.0230 0.2331 0.036 Uiso 1 1 calc R . .
H16B H 0.8418 0.0153 0.2379 0.036 Uiso 1 1 calc R . .
C17 C 0.8774(5) 0.0724(5) 0.3211(3) 0.0267(11) Uani 1 1 d . . .
C18 C 0.9041(7) -0.0223(6) 0.3730(3) 0.0405(15) Uani 1 1 d . . .
H18 H 0.9460 -0.0947 0.3613 0.049 Uiso 1 1 calc R . .
C19 C 0.8694(7) -0.0105(7) 0.4412(4) 0.0490(17) Uani 1 1 d . . .
H19 H 0.8845 -0.0760 0.4777 0.059 Uiso 1 1 calc R . .
C20 C 0.8127(7) 0.0960(6) 0.4573(3) 0.0410(15) Uani 1 1 d . . .
H20 H 0.7910 0.1063 0.5045 0.049 Uiso 1 1 calc R . .
C21 C 0.7881(5) 0.1872(5) 0.4036(3) 0.0294(12) Uani 1 1 d . . .
H21 H 0.7481 0.2609 0.4144 0.035 Uiso 1 1 calc R . .
C10 C 0.8705(5) 0.1817(5) 0.1348(3) 0.0276(11) Uani 1 1 d . . .
H10A H 0.9135 0.1110 0.1162 0.033 Uiso 1 1 calc R . .
H10B H 0.8967 0.2567 0.0981 0.033 Uiso 1 1 calc R . .
C11 C 0.7279(5) 0.1688(5) 0.1504(3) 0.0260(11) Uani 1 1 d . . .
C12 C 0.6735(7) 0.1232(6) 0.1059(3) 0.0366(14) Uani 1 1 d . . .
H12 H 0.7256 0.0951 0.0666 0.044 Uiso 1 1 calc R . .
C13 C 0.5415(7) 0.1194(6) 0.1200(4) 0.0434(16) Uani 1 1 d . . .
H13 H 0.5015 0.0906 0.0898 0.052 Uiso 1 1 calc R . .
C14 C 0.4692(6) 0.1575(6) 0.1781(4) 0.0420(15) Uani 1 1 d . . .
H14 H 0.3785 0.1546 0.1890 0.050 Uiso 1 1 calc R . .
C15 C 0.5297(6) 0.2000(6) 0.2206(3) 0.0336(13) Uani 1 1 d . . .
H15 H 0.4792 0.2252 0.2612 0.040 Uiso 1 1 calc R . .
C28 C 0.9050(6) 0.7778(5) 0.1655(3) 0.0331(13) Uani 1 1 d . . .
H28A H 0.8627 0.8487 0.1841 0.040 Uiso 1 1 calc R . .
H28B H 0.9737 0.8087 0.1232 0.040 Uiso 1 1 calc R . .
C29 C 0.9621(5) 0.6952(5) 0.2204(3) 0.0279(11) Uani 1 1 d . . .
C30 C 1.0756(6) 0.7193(6) 0.2335(3) 0.0396(15) Uani 1 1 d . . .
H30 H 1.1239 0.7885 0.2059 0.047 Uiso 1 1 calc R . .
C31 C 1.1181(6) 0.6415(7) 0.2872(4) 0.0455(16) Uani 1 1 d . . .
H31 H 1.1958 0.6569 0.2975 0.055 Uiso 1 1 calc R . .
C32 C 1.0467(6) 0.5412(7) 0.3260(3) 0.0425(15) Uani 1 1 d . . .
H32 H 1.0743 0.4863 0.3632 0.051 Uiso 1 1 calc R . .
C33 C 0.9367(6) 0.5227(5) 0.3097(3) 0.0313(12) Uani 1 1 d . . .
H33 H 0.8881 0.4530 0.3360 0.038 Uiso 1 1 calc R . .
C22 C 0.7001(6) 0.7908(5) 0.1319(3) 0.0335(13) Uani 1 1 d . . .
H22A H 0.7227 0.8419 0.0834 0.040 Uiso 1 1 calc R . .
H22B H 0.6772 0.8458 0.1654 0.040 Uiso 1 1 calc R . .
C23 C 0.5869(6) 0.7115(5) 0.1400(3) 0.0325(12) Uani 1 1 d . . .
C24 C 0.4912(6) 0.7483(6) 0.1061(3) 0.0397(14) Uani 1 1 d . . .
H24 H 0.4947 0.8247 0.0735 0.048 Uiso 1 1 calc R . .
C25 C 0.3883(7) 0.6710(7) 0.1204(4) 0.0464(16) Uani 1 1 d . . .
H25 H 0.3195 0.6947 0.0984 0.056 Uiso 1 1 calc R . .
C26 C 0.3874(6) 0.5604(7) 0.1667(4) 0.0428(15) Uani 1 1 d . . .
H26 H 0.3187 0.5060 0.1767 0.051 Uiso 1 1 calc R . .
C27 C 0.4879(6) 0.5295(6) 0.1986(3) 0.0358(13) Uani 1 1 d . . .
H27 H 0.4873 0.4528 0.2306 0.043 Uiso 1 1 calc R . .
C34 C 0.5080(5) 0.3290(5) 0.3910(3) 0.0276(11) Uani 1 1 d . . .
H34 H 0.5295 0.2503 0.3813 0.033 Uiso 1 1 calc R . .
C35 C 0.5791(5) 0.4243(5) 0.3503(3) 0.0218(10) Uani 1 1 d . . .
C36 C 0.5438(5) 0.5451(5) 0.3642(3) 0.0248(11) Uani 1 1 d . . .
C37 C 0.4363(6) 0.5516(5) 0.4208(3) 0.0305(12) Uani 1 1 d . . .
H37 H 0.4091 0.6285 0.4319 0.037 Uiso 1 1 calc R . .
C38 C 0.3723(5) 0.4511(5) 0.4588(3) 0.0298(12) Uani 1 1 d . . .
C39 C 0.2568(6) 0.4469(6) 0.5197(3) 0.0396(14) Uani 1 1 d . . .
H39A H 0.1823 0.4197 0.5072 0.047 Uiso 1 1 calc R . .
H39B H 0.2726 0.3867 0.5613 0.047 Uiso 1 1 calc R . .
C40 C 0.3361(11) 0.8628(10) 0.2917(8) 0.122(4) Uani 1 1 d DU . .
H40A H 0.3034 0.8706 0.2496 0.182 Uiso 1 1 calc R . .
H40B H 0.3763 0.7820 0.3024 0.182 Uiso 1 1 calc R . .
H40C H 0.3995 0.9259 0.2832 0.182 Uiso 1 1 calc R . .
C42 C 0.526(2) 0.9066(13) 0.4465(7) 0.060(8) Uani 0.309(11) 1 d PDU A 1
H42A H 0.5003 0.8333 0.4355 0.090 Uiso 0.309(11) 1 calc PR A 1
H42B H 0.4661 0.9236 0.4889 0.090 Uiso 0.309(11) 1 calc PR A 1
H42C H 0.6124 0.8934 0.4550 0.090 Uiso 0.309(11) 1 calc PR A 1
O16 O 0.6561(11) 0.8810(7) 0.2988(6) 0.099(4) Uani 0.691(11) 1 d PDU A 2
H16 H 0.6442 0.8060 0.3044 0.149 Uiso 0.69 1 calc P A 2
C41 C 0.5854(17) 0.9251(17) 0.3683(9) 0.105(6) Uani 0.691(11) 1 d PDU A 2
H41A H 0.5858 1.0145 0.3590 0.158 Uiso 0.691(11) 1 calc PR A 2
H41B H 0.6298 0.8911 0.4056 0.158 Uiso 0.691(11) 1 calc PR A 2
H41C H 0.4970 0.8971 0.3833 0.158 Uiso 0.691(11) 1 calc PR A 2
O3 O 0.6077(4) 0.6357(3) 0.3266(2) 0.0335(9) Uani 1 1 d . . .

loop_
_atom_site_aniso_label
_atom_site_aniso_U_11
_atom_site_aniso_U_22
_atom_site_aniso_U_33
_atom_site_aniso_U_23
_atom_site_aniso_U_13
_atom_site_aniso_U_12
Cu1 0.0252(3) 0.0145(3) 0.0193(3) -0.0017(2) -0.0043(2) -0.0003(2)
Cu2 0.0255(3) 0.0159(3) 0.0232(3) 0.0008(2) -0.0052(2) -0.0030(2)
Cl1 0.0325(7) 0.0331(8) 0.0266(6) -0.0011(5) -0.0028(5) 0.0028(6)
Cl2 0.0349(8) 0.0527(10) 0.0466(9) 0.0110(7) -0.0125(7) -0.0095(7)
O1 0.0240(18) 0.0186(18) 0.0234(17) 0.0017(14) -0.0015(14) -0.0003(15)
O2 0.0281(18) 0.0141(17) 0.0246(18) -0.0022(13) -0.0007(14) 0.0005(14)
O4 0.031(2) 0.029(2) 0.0279(19) -0.0032(16) 0.0025(16) -0.0082(17)
O5 0.045(3) 0.056(3) 0.037(2) -0.024(2) 0.003(2) 0.000(2)
O6 0.111(6) 0.088(5) 0.065(4) -0.021(4) 0.000(4) -0.053(4)
O7 0.038(3) 0.105(5) 0.051(3) -0.016(3) -0.006(2) -0.009(3)
O8 0.134(7) 0.160(8) 0.056(4) 0.012(4) -0.004(4) 0.107(7)
O9 0.091(4) 0.051(3) 0.035(3) -0.008(2) -0.012(3) 0.004(3)
O10 0.174(9) 0.127(7) 0.157(9) 0.029(6) -0.132(8) -0.062(7)
O13 0.064(4) 0.050(3) 0.075(4) -0.001(3) -0.030(3) 0.007(3)
O11 0.057(3) 0.053(3) 0.079(4) 0.021(3) 0.016(3) 0.000(3)
O12 0.104(6) 0.104(6) 0.095(5) 0.044(5) 0.054(5) 0.050(5)
O14 0.125(7) 0.049(4) 0.135(7) 0.006(4) -0.046(5) -0.014(4)
O15 0.098(5) 0.055(4) 0.067(4) -0.015(3) -0.025(4) 0.006(3)
O17 0.030(7) 0.008(6) 0.032(7) -0.007(4) 0.004(5) -0.003(5)
N1 0.028(2) 0.016(2) 0.022(2) -0.0025(16) -0.0050(17) 0.0013(17)
N2 0.029(2) 0.015(2) 0.026(2) -0.0001(16) -0.0053(17) -0.0033(18)
N4 0.027(2) 0.020(2) 0.025(2) -0.0008(17) -0.0064(17) -0.0036(18)
N3 0.028(2) 0.022(2) 0.030(2) -0.0044(18) -0.0077(18) -0.0057(19)
N6 0.030(2) 0.021(2) 0.025(2) -0.0043(17) -0.0038(18) -0.0033(19)
N5 0.031(2) 0.025(2) 0.028(2) -0.0023(18) -0.0071(19) 0.000(2)
C1 0.026(3) 0.021(3) 0.020(2) -0.0032(18) -0.0082(19) -0.001(2)
C2 0.030(3) 0.021(3) 0.019(2) -0.0013(18) -0.006(2) -0.002(2)
C3 0.032(3) 0.024(3) 0.023(2) 0.000(2) -0.005(2) -0.011(2)
C4 0.026(3) 0.032(3) 0.030(3) -0.005(2) -0.005(2) -0.011(2)
C5 0.022(2) 0.028(3) 0.032(3) -0.007(2) -0.007(2) -0.001(2)
C6 0.024(2) 0.024(3) 0.024(2) -0.004(2) -0.007(2) -0.002(2)
C7 0.025(3) 0.044(4) 0.046(4) -0.003(3) 0.000(3) -0.014(3)
C8 0.023(2) 0.023(3) 0.029(3) -0.001(2) -0.006(2) 0.002(2)
C9 0.029(3) 0.022(3) 0.025(3) 0.002(2) -0.006(2) 0.000(2)
C16 0.039(3) 0.015(3) 0.030(3) -0.001(2) -0.003(2) 0.002(2)
C17 0.024(3) 0.022(3) 0.030(3) 0.001(2) -0.005(2) -0.001(2)
C18 0.047(4) 0.028(3) 0.038(3) 0.006(2) -0.009(3) 0.008(3)
C19 0.055(4) 0.042(4) 0.045(4) 0.008(3) -0.021(3) 0.008(3)
C20 0.051(4) 0.044(4) 0.025(3) 0.001(3) -0.012(3) 0.000(3)
C21 0.032(3) 0.028(3) 0.029(3) -0.004(2) -0.011(2) 0.000(2)
C10 0.035(3) 0.023(3) 0.023(2) -0.006(2) -0.004(2) -0.002(2)
C11 0.036(3) 0.013(2) 0.028(3) 0.0018(19) -0.011(2) -0.005(2)
C12 0.051(4) 0.029(3) 0.033(3) -0.010(2) -0.012(3) -0.009(3)
C13 0.051(4) 0.040(4) 0.047(4) -0.006(3) -0.025(3) -0.016(3)
C14 0.034(3) 0.042(4) 0.052(4) -0.003(3) -0.019(3) -0.008(3)
C15 0.033(3) 0.030(3) 0.038(3) -0.006(2) -0.009(2) -0.004(2)
C28 0.041(3) 0.021(3) 0.036(3) -0.001(2) -0.008(2) -0.011(2)
C29 0.031(3) 0.023(3) 0.028(3) -0.006(2) -0.002(2) -0.005(2)
C30 0.037(3) 0.043(4) 0.039(3) -0.004(3) -0.007(3) -0.020(3)
C31 0.036(3) 0.058(4) 0.046(4) -0.008(3) -0.014(3) -0.017(3)
C32 0.041(3) 0.055(4) 0.033(3) -0.003(3) -0.019(3) -0.003(3)
C33 0.036(3) 0.031(3) 0.024(3) 0.001(2) -0.006(2) -0.008(2)
C22 0.043(3) 0.018(3) 0.035(3) 0.002(2) -0.009(3) 0.004(2)
C23 0.039(3) 0.025(3) 0.030(3) -0.004(2) -0.007(2) 0.008(2)
C24 0.044(4) 0.033(3) 0.040(3) 0.000(3) -0.015(3) 0.010(3)
C25 0.040(4) 0.053(4) 0.053(4) -0.014(3) -0.022(3) 0.006(3)
C26 0.032(3) 0.047(4) 0.052(4) -0.011(3) -0.016(3) -0.002(3)
C27 0.031(3) 0.035(3) 0.040(3) -0.007(3) -0.007(2) 0.000(3)
C34 0.032(3) 0.023(3) 0.027(3) -0.008(2) -0.004(2) 0.000(2)
C35 0.023(2) 0.020(3) 0.022(2) -0.0025(19) -0.0055(19) -0.003(2)
C36 0.028(3) 0.023(3) 0.025(2) -0.006(2) -0.009(2) 0.000(2)
C37 0.033(3) 0.025(3) 0.031(3) -0.009(2) -0.001(2) -0.002(2)
C38 0.031(3) 0.032(3) 0.026(3) -0.009(2) -0.004(2) -0.001(2)
C39 0.038(3) 0.045(4) 0.030(3) -0.011(3) 0.005(2) -0.004(3)
C40 0.081(7) 0.061(7) 0.217(13) 0.024(8) -0.065(7) -0.027(6)
C42 0.038(12) 0.082(17) 0.038(12) 0.028(10) -0.002(9) -0.021(12)
O16 0.113(8) 0.015(4) 0.143(9) -0.022(5) 0.028(7) -0.018(4)
C41 0.100(13) 0.100(14) 0.118(13) -0.017(10) -0.019(9) -0.054(11)
O3 0.040(2) 0.019(2) 0.035(2) -0.0032(16) 0.0015(17) -0.0067(17)

loop_
_atom_type_symbol
_atom_type_description
_atom_type_scat_dispersion_real
_atom_type_scat_dispersion_imag
_atom_type_scat_source
C C 0.0033 0.0016 'International Tables Vol C Tables 4.2.6.8 and 6.1.1.4'
H H 0.0000 0.0000 'International Tables Vol C Tables 4.2.6.8 and 6.1.1.4'
N N 0.0061 0.0033 'International Tables Vol C Tables 4.2.6.8 and 6.1.1.4'
O O 0.0106 0.0060 'International Tables Vol C Tables 4.2.6.8 and 6.1.1.4'
Cl Cl 0.1484 0.1585 'International Tables Vol C Tables 4.2.6.8 and 6.1.1.4'
Cu Cu 0.3201 1.2651 'International Tables Vol C Tables 4.2.6.8 and 6.1.1.4'

loop_
_geom_angle_atom_site_label_1
_geom_angle_atom_site_label_2
_geom_angle_atom_site_label_3
_geom_angle
O1 Cu1 O2 82.91(15)
O1 Cu1 N1 89.36(16)
O1 Cu1 N4 150.49(17)
O1 Cu1 N3 97.59(16)
O2 Cu1 N1 170.87(16)
O2 Cu1 N4 100.83(17)
O2 Cu1 N3 106.28(17)
N1 Cu1 N4 83.56(18)
N1 Cu1 N3 79.47(18)
N4 Cu1 N3 109.11(17)
O1 Cu2 O3 150.59(13)
O2 Cu2 O1 75.50(13)
O2 Cu2 O3 75.17(14)
N2 Cu2 O1 93.97(16)
N2 Cu2 O2 169.36(16)
N2 Cu2 O3 115.40(16)
N6 Cu2 O1 91.37(16)
N6 Cu2 O2 98.12(17)
N6 Cu2 N2 83.47(18)
N6 Cu2 N5 163.85(19)
N6 Cu2 O3 90.60(17)
N5 Cu2 O1 98.49(17)
N5 Cu2 O2 96.73(17)
N5 Cu2 N2 83.12(19)
N5 Cu2 O3 87.07(18)
O7 Cl1 O6 104.8(4)
O7 Cl1 O9 111.3(4)
O8 Cl1 O6 108.6(7)
O8 Cl1 O7 113.5(5)
O8 Cl1 O9 111.2(4)
O9 Cl1 O6 106.9(4)
O13 Cl2 O10 104.0(5)
O11 Cl2 O10 110.4(5)
O11 Cl2 O13 109.6(4)
O12 Cl2 O10 113.9(7)
O12 Cl2 O13 109.2(4)
O12 Cl2 O11 109.5(4)
Cu1 O1 Cu2 97.65(15)
C1 O1 Cu1 125.4(3)
C1 O1 Cu2 116.5(3)
Cu1 O2 Cu2 102.99(16)
C35 O2 Cu1 139.4(3)
C35 O2 Cu2 117.1(3)
C38 O4 C34 119.3(4)
C39 O5 H5 109.5
C40 O14 H14A 109.5
H15A O15 H15B 108.3
C8 N1 Cu1 107.4(3)
C16 N1 Cu1 107.3(3)
C16 N1 C8 110.9(4)
C10 N1 Cu1 108.4(3)
C10 N1 C8 112.9(4)
C10 N1 C16 109.8(4)
C9 N2 Cu2 109.1(3)
C28 N2 Cu2 109.1(3)
C28 N2 C9 111.4(4)
C22 N2 Cu2 105.6(3)
C22 N2 C9 109.0(4)
C22 N2 C28 112.5(4)
C17 N4 Cu1 112.7(4)
C21 N4 Cu1 128.1(4)
C21 N4 C17 119.1(5)
C11 N3 Cu1 109.1(3)
C11 N3 C15 118.1(5)
C15 N3 Cu1 132.2(4)
C29 N6 Cu2 114.7(4)
C33 N6 Cu2 126.6(4)
C33 N6 C29 118.6(5)
C23 N5 Cu2 113.4(4)
C27 N5 Cu2 127.9(4)
C27 N5 C23 118.7(5)
O1 C1 C2 118.3(5)
O1 C1 C6 123.2(5)
C6 C1 C2 118.4(5)
C1 C2 C9 119.7(5)
C3 C2 C1 120.1(5)
C3 C2 C9 119.9(5)
C2 C3 H3 119.0
C2 C3 C4 122.1(5)
C4 C3 H3 119.0
C3 C4 C7 121.2(5)
C5 C4 C3 117.4(5)
C5 C4 C7 121.3(5)
C4 C5 H5A 118.7
C4 C5 C6 122.6(5)
C6 C5 H5A 118.7
C1 C6 C8 122.8(5)
C5 C6 C1 119.4(5)
C5 C6 C8 117.8(5)
C4 C7 H7A 109.5
C4 C7 H7B 109.5
C4 C7 H7C 109.5
H7A C7 H7B 109.5
H7A C7 H7C 109.5
H7B C7 H7C 109.5
N1 C8 C6 114.8(4)
N1 C8 H8A 108.6
N1 C8 H8B 108.6
C6 C8 H8A 108.6
C6 C8 H8B 108.6
H8A C8 H8B 107.5
N2 C9 C2 116.8(4)
N2 C9 H9A 108.1
N2 C9 H9B 108.1
C2 C9 H9A 108.1
C2 C9 H9B 108.1
H9A C9 H9B 107.3
N1 C16 H16A 109.5
N1 C16 H16B 109.5
N1 C16 C17 110.8(4)
H16A C16 H16B 108.1
C17 C16 H16A 109.5
C17 C16 H16B 109.5
N4 C17 C16 116.4(5)
N4 C17 C18 121.4(5)
C18 C17 C16 122.2(5)
C17 C18 H18 120.5
C19 C18 C17 118.9(6)
C19 C18 H18 120.5
C18 C19 H19 120.0
C18 C19 C20 120.1(6)
C20 C19 H19 120.0
C19 C20 H20 120.7
C21 C20 C19 118.6(6)
C21 C20 H20 120.7
N4 C21 C20 121.9(6)
N4 C21 H21 119.0
C20 C21 H21 119.0
N1 C10 H10A 109.5
N1 C10 H10B 109.5
N1 C10 C11 110.8(4)
H10A C10 H10B 108.1
C11 C10 H10A 109.5
C11 C10 H10B 109.5
N3 C11 C10 117.0(5)
N3 C11 C12 122.5(5)
C12 C11 C10 120.4(5)
C11 C12 H12 120.8
C13 C12 C11 118.5(6)
C13 C12 H12 120.8
C12 C13 H13 120.4
C14 C13 C12 119.3(6)
C14 C13 H13 120.4
C13 C14 H14 120.5
C13 C14 C15 119.1(6)
C15 C14 H14 120.5
N3 C15 C14 122.4(6)
N3 C15 H15 118.8
C14 C15 H15 118.8
N2 C28 H28A 109.5
N2 C28 H28B 109.5
N2 C28 C29 110.9(4)
H28A C28 H28B 108.0
C29 C28 H28A 109.5
C29 C28 H28B 109.5
N6 C29 C28 115.8(5)
N6 C29 C30 121.4(5)
C30 C29 C28 122.8(5)
C29 C30 H30 120.5
C29 C30 C31 118.9(6)
C31 C30 H30 120.5
C30 C31 H31 120.3
C32 C31 C30 119.4(6)
C32 C31 H31 120.3
C31 C32 H32 120.8
C33 C32 C31 118.4(6)
C33 C32 H32 120.8
N6 C33 C32 123.3(6)
N6 C33 H33 118.4
C32 C33 H33 118.4
N2 C22 H22A 109.8
N2 C22 H22B 109.8
N2 C22 C23 109.6(4)
H22A C22 H22B 108.2
C23 C22 H22A 109.8
C23 C22 H22B 109.8
N5 C23 C22 114.3(5)
N5 C23 C24 122.5(6)
C24 C23 C22 123.1(5)
C23 C24 H24 120.8
C23 C24 C25 118.3(6)
C25 C24 H24 120.8
C24 C25 H25 120.3
C26 C25 C24 119.3(6)
C26 C25 H25 120.3
C25 C26 H26 120.5
C25 C26 C27 118.9(6)
C27 C26 H26 120.5
N5 C27 C26 122.2(6)
N5 C27 H27 118.9
C26 C27 H27 118.9
O4 C34 H34 118.5
C35 C34 O4 123.0(5)
C35 C34 H34 118.5
O2 C35 C34 125.0(5)
O2 C35 C36 116.6(4)
C34 C35 C36 118.3(5)
C37 C36 C35 116.1(5)
O3 C36 C35 119.7(5)
O3 C36 C37 124.2(5)
C36 C37 H37 119.5
C38 C37 C36 121.1(5)
C38 C37 H37 119.5
O4 C38 C37 122.1(5)
O4 C38 C39 112.1(5)
C37 C38 C39 125.8(5)
O5 C39 C38 111.6(5)
O5 C39 H39A 109.3
O5 C39 H39B 109.3
C38 C39 H39A 109.3
C38 C39 H39B 109.3
H39A C39 H39B 108.0
O14 C40 H40A 109.5
O14 C40 H40B 109.5
O14 C40 H40C 109.5
H40A C40 H40B 109.5
H40A C40 H40C 109.5
H40B C40 H40C 109.5
C41 O16 H16 109.5
O16 C41 H41A 109.5
O16 C41 H41B 109.5
O16 C41 H41C 109.5
H41A C41 H41B 109.5
H41A C41 H41C 109.5
H41B C41 H41C 109.5
C36 O3 Cu2 107.8(3)

loop_
_geom_bond_atom_site_label_1
_geom_bond_atom_site_label_2
_geom_bond_distance
Cu1 O1 1.943(3)
Cu1 O2 1.969(4)
Cu1 N1 2.001(4)
Cu1 N4 2.002(4)
Cu1 N3 2.196(4)
Cu2 O1 2.201(4)
Cu2 O2 2.023(4)
Cu2 N2 2.013(4)
Cu2 N6 1.983(5)
Cu2 N5 1.991(5)
Cu2 O3 2.341(4)
Cl1 O6 1.456(6)
Cl1 O7 1.406(5)
Cl1 O8 1.362(7)
Cl1 O9 1.424(5)
Cl2 O10 1.424(9)
Cl2 O13 1.419(6)
Cl2 O11 1.412(5)
Cl2 O12 1.409(7)
O1 C1 1.342(6)
O2 C35 1.330(6)
O4 C34 1.365(6)
O4 C38 1.338(7)
O5 H5 0.8400
O5 C39 1.395(8)
O14 H14A 0.8400
O14 C40 1.644(13)
O15 H15A 0.8508
O15 H15B 0.8489
O17 H17 0.8400
O17 C42 1.498(16)
N1 C8 1.489(7)
N1 C16 1.486(7)
N1 C10 1.474(7)
N2 C9 1.501(7)
N2 C28 1.479(7)
N2 C22 1.478(7)
N4 C17 1.341(7)
N4 C21 1.337(7)
N3 C11 1.332(7)
N3 C15 1.349(7)
N6 C29 1.341(7)
N6 C33 1.336(7)
N5 C23 1.346(7)
N5 C27 1.334(8)
C1 C2 1.408(7)
C1 C6 1.399(8)
C2 C3 1.383(7)
C2 C9 1.502(8)
C3 H3 0.9500
C3 C4 1.385(8)
C4 C5 1.375(8)
C4 C7 1.512(8)
C5 H5A 0.9500
C5 C6 1.397(7)
C6 C8 1.509(7)
C7 H7A 0.9800
C7 H7B 0.9800
C7 H7C 0.9800
C8 H8A 0.9900
C8 H8B 0.9900
C9 H9A 0.9900
C9 H9B 0.9900
C16 H16A 0.9900
C16 H16B 0.9900
C16 C17 1.495(8)
C17 C18 1.380(8)
C18 H18 0.9500
C18 C19 1.359(10)
C19 H19 0.9500
C19 C20 1.373(10)
C20 H20 0.9500
C20 C21 1.372(8)
C21 H21 0.9500
C10 H10A 0.9900
C10 H10B 0.9900
C10 C11 1.504(8)
C11 C12 1.388(8)
C12 H12 0.9500
C12 C13 1.385(9)
C13 H13 0.9500
C13 C14 1.369(10)
C14 H14 0.9500
C14 C15 1.377(9)
C15 H15 0.9500
C28 H28A 0.9900
C28 H28B 0.9900
C28 C29 1.498(8)
C29 C30 1.375(8)
C30 H30 0.9500
C30 C31 1.379(10)
C31 H31 0.9500
C31 C32 1.379(10)
C32 H32 0.9500
C32 C33 1.352(9)
C33 H33 0.9500
C22 H22A 0.9900
C22 H22B 0.9900
C22 C23 1.522(9)
C23 C24 1.367(9)
C24 H24 0.9500
C24 C25 1.395(10)
C25 H25 0.9500
C25 C26 1.372(10)
C26 H26 0.9500
C26 C27 1.379(9)
C27 H27 0.9500
C34 H34 0.9500
C34 C35 1.347(7)
C35 C36 1.455(7)
C36 C37 1.416(7)
C36 O3 1.255(6)
C37 H37 0.9500
C37 C38 1.341(8)
C38 C39 1.506(8)
C39 H39A 0.9900
C39 H39B 0.9900
C40 H40A 0.9800
C40 H40B 0.9800
C40 H40C 0.9800
C42 H42A 0.9800
C42 H42B 0.9800
C42 H42C 0.9800
O16 H16 0.8400
O16 C41 1.581(15)
C41 H41A 0.9800
C41 H41B 0.9800
C41 H41C 0.9800

loop_
_geom_hbond_atom_site_label_D
_geom_hbond_atom_site_label_H
_geom_hbond_atom_site_label_A
_geom_hbond_distance_DH
_geom_hbond_distance_HA
_geom_hbond_distance_DA
_geom_hbond_angle_DHA
_geom_hbond_site_symmetry_A
O5 H5 O15 0.84 1.91 2.737(9) 166.4 .
O14 H14A O10 0.84 2.11 2.920(13) 162.6 2_676
O15 H15A O12 0.85 2.23 2.893(10) 134.3 1_455
O15 H15B O14 0.85 2.02 2.798(10) 151.9 .
O17 H17 O13 0.84 1.91 2.744(14) 171.8 2_676
O16 H16 O3 0.84 1.91 2.751(8) 174.3 .
